data_2227524
loop_
_publ_author_name
'Fun, Hoong-Kun'
'Yeap, Chin Sing'
'Mange, Yatin'
'Isloor, Arun M.'
'Hegde, Chitrakar'

_publ_section_title
;
 <i>N</i>-[(4-Amino-5-sulfanylidene-4,5-dihydro-1<i>H</i>-1,2,4-triazol-3-yl)methyl]-4-methylbenzamide
;
_journal_coeditor_code HB5629
_journal_issue 10
_journal_name_full 'Acta Crystallographica Section E'
_journal_page_first o2501
_journal_page_last o2502
_journal_paper_doi 10.1107/S1600536810035014
_journal_volume 66
_journal_year 2010
_chemical_formula_iupac 'C11 H13 N5 O S'
_chemical_formula_moiety 'C11 H13 N5 O S'
_chemical_formula_sum 'C11 H13 N5 O S'
_chemical_formula_weight 263.32
_chemical_name_systematic
;
<i>N</i>-[(4-Amino-5-sulfanylidene-4,5-dihydro-1<i>H</i>-1,2,4-triazol-
3-yl)methyl]-4-methylbenzamide
;
_space_group_IT_number 14
_symmetry_cell_setting monoclinic
_symmetry_space_group_name_Hall '-P 2ybc'
_symmetry_space_group_name_H-M 'P 1 21/c 1'
_atom_sites_solution_hydrogens geom
_atom_sites_solution_primary direct
_atom_sites_solution_secondary difmap
_audit_creation_method SHELXL-97
_cell_angle_alpha 90.00
_cell_angle_beta 104.9230(10)
_cell_angle_gamma 90.00
_cell_formula_units_Z 4
_cell_length_a 14.81480(10)
_cell_length_b 8.67020(10)
_cell_length_c 9.85340(10)
_cell_measurement_reflns_used 6908
_cell_measurement_temperature 100.00(10)
_cell_measurement_theta_max 32.60
_cell_measurement_theta_min 2.75
_cell_volume 1222.96(2)
_computing_cell_refinement 'SAINT (Bruker, 2009)'
_computing_data_collection 'APEX2 (Bruker, 2009)'
_computing_data_reduction 'SAINT (Bruker, 2009)'
_computing_molecular_graphics 'SHELXTL (Sheldrick, 2008)'
_computing_publication_material 'SHELXTL (Sheldrick, 2008) and PLATON (Spek, 2009)'
_computing_structure_refinement 'SHELXTL (Sheldrick, 2008)'
_computing_structure_solution 'SHELXTL (Sheldrick, 2008)'
_diffrn_ambient_temperature 100
_diffrn_measured_fraction_theta_full 0.999
_diffrn_measured_fraction_theta_max 0.999
_diffrn_measurement_device_type 'Bruker SMART APEXII CCD'
_diffrn_measurement_method '\f and \w scans'
_diffrn_radiation_monochromator graphite
_diffrn_radiation_source 'fine-focus sealed tube'
_diffrn_radiation_type MoK\a
_diffrn_radiation_wavelength 0.71073
_diffrn_reflns_av_R_equivalents 0.0233
_diffrn_reflns_av_sigmaI/netI 0.0219
_diffrn_reflns_limit_h_max 20
_diffrn_reflns_limit_h_min -20
_diffrn_reflns_limit_k_max 11
_diffrn_reflns_limit_k_min -12
_diffrn_reflns_limit_l_max 13
_diffrn_reflns_limit_l_min -13
_diffrn_reflns_number 15018
_diffrn_reflns_theta_full 29.99
_diffrn_reflns_theta_max 29.99
_diffrn_reflns_theta_min 2.75
_diffrn_standards_number 0
_exptl_absorpt_coefficient_mu 0.261
_exptl_absorpt_correction_T_max 0.972
_exptl_absorpt_correction_T_min 0.926
_exptl_absorpt_correction_type multi-scan
_exptl_absorpt_process_details '(<i>SADABS</i>; Bruker, 2009)'
_exptl_crystal_colour colourless
_exptl_crystal_density_diffrn 1.430
_exptl_crystal_density_method 'not measured'
_exptl_crystal_description block
_exptl_crystal_F_000 552
_exptl_crystal_size_max 0.30
_exptl_crystal_size_mid 0.27
_exptl_crystal_size_min 0.11
_refine_diff_density_max 0.438
_refine_diff_density_min -0.278
_refine_ls_extinction_method none
_refine_ls_goodness_of_fit_ref 1.069
_refine_ls_hydrogen_treatment mixed
_refine_ls_matrix_type full
_refine_ls_number_parameters 180
_refine_ls_number_reflns 3555
_refine_ls_number_restraints 0
_refine_ls_restrained_S_all 1.069
_refine_ls_R_factor_all 0.0409
_refine_ls_R_factor_gt 0.0349
_refine_ls_shift/su_max 0.001
_refine_ls_shift/su_mean 0.000
_refine_ls_structure_factor_coef Fsqd
_refine_ls_weighting_details 'calc w=1/[\s^2^(Fo^2^)+(0.0404P)^2^+0.7537P] where P=(Fo^2^+2Fc^2^)/3'
_refine_ls_weighting_scheme calc
_refine_ls_wR_factor_gt 0.0877
_refine_ls_wR_factor_ref 0.0933
_reflns_number_gt 3142
_reflns_number_total 3555
_reflns_threshold_expression I>2\s(I)
_cod_data_source_file hb5629.cif
_cod_data_source_block I
_cod_original_sg_symbol_H-M 'P 21/c'
_cod_database_code 2227524
_cod_database_fobs_code 2227524

loop_
_symmetry_equiv_pos_as_xyz
'x, y, z'
'-x, y+1/2, -z+1/2'
'-x, -y, -z'
'x, -y-1/2, z-1/2'

loop_
_atom_site_type_symbol
_atom_site_label
_atom_site_fract_x
_atom_site_fract_y
_atom_site_fract_z
_atom_site_U_iso_or_equiv
_atom_site_adp_type
_atom_site_calc_flag
_atom_site_refinement_flags
_atom_site_occupancy
_atom_site_disorder_assembly
_atom_site_disorder_group
S S1 0.10394(2) 0.62450(3) 0.66661(3) 0.01567(9) Uani d . 1 . .
O O1 0.25236(6) 1.16404(11) 0.93553(9) 0.01636(19) Uani d . 1 . .
N N1 0.22250(7) 1.27102(12) 0.71802(11) 0.0132(2) Uani d . 1 . .
N N2 0.10834(7) 1.02977(12) 0.49330(11) 0.0126(2) Uani d . 1 . .
N N3 0.10360(7) 0.87126(12) 0.49292(11) 0.0123(2) Uani d . 1 . .
N N4 0.10800(7) 0.93784(11) 0.70210(10) 0.01071(19) Uani d . 1 . .
N N5 0.10633(8) 0.92596(13) 0.84341(11) 0.0144(2) Uani d . 1 . .
C C1 0.44707(9) 1.19963(16) 0.96321(14) 0.0194(3) Uani d . 1 . .
H H1A 0.4293 1.1194 1.0134 0.023 Uiso calc R 1 . .
C C2 0.54098(10) 1.23546(18) 0.98378(16) 0.0242(3) Uani d . 1 . .
H H2A 0.5857 1.1781 1.0474 0.029 Uiso calc R 1 . .
C C3 0.56933(10) 1.35571(18) 0.91096(15) 0.0244(3) Uani d . 1 . .
C C4 0.50110(10) 1.44261(18) 0.81922(15) 0.0244(3) Uani d . 1 . .
H H4A 0.5188 1.5258 0.7724 0.029 Uiso calc R 1 . .
C C5 0.40675(9) 1.40711(16) 0.79637(14) 0.0196(3) Uani d . 1 . .
H H5A 0.3620 1.4655 0.7338 0.024 Uiso calc R 1 . .
C C6 0.37934(9) 1.28382(14) 0.86742(13) 0.0147(2) Uani d . 1 . .
C C7 0.27951(8) 1.23533(14) 0.84421(13) 0.0130(2) Uani d . 1 . .
C C8 0.12391(8) 1.22850(13) 0.67896(13) 0.0126(2) Uani d . 1 . .
H H8A 0.0896 1.2996 0.6084 0.015 Uiso calc R 1 . .
H H8B 0.0990 1.2362 0.7606 0.015 Uiso calc R 1 . .
C C9 0.11102(8) 1.06742(13) 0.62240(12) 0.0110(2) Uani d . 1 . .
C C10 0.10403(8) 0.81094(13) 0.61801(12) 0.0115(2) Uani d . 1 . .
C C11 0.67179(11) 1.3904(2) 0.9308(2) 0.0371(4) Uani d . 1 . .
H H11A 0.7038 1.3810 1.0284 0.056 Uiso calc R 1 . .
H H11B 0.6789 1.4936 0.8996 0.056 Uiso calc R 1 . .
H H11C 0.6978 1.3188 0.8769 0.056 Uiso calc R 1 . .
H H1N1 0.2453(12) 1.299(2) 0.6521(18) 0.020(4) Uiso d . 1 . .
H H1N3 0.1054(13) 0.822(2) 0.419(2) 0.031(5) Uiso d . 1 . .
H H1N5 0.1532(13) 0.975(2) 0.8901(19) 0.025(5) Uiso d . 1 . .
H H2N5 0.0541(12) 0.970(2) 0.8501(17) 0.016(4) Uiso d . 1 . .

loop_
_atom_site_aniso_label
_atom_site_aniso_U_11
_atom_site_aniso_U_22
_atom_site_aniso_U_33
_atom_site_aniso_U_12
_atom_site_aniso_U_13
_atom_site_aniso_U_23
S1 0.02516(17) 0.00896(14) 0.01334(15) -0.00100(11) 0.00578(12) -0.00009(10)
O1 0.0186(4) 0.0182(4) 0.0122(4) -0.0036(3) 0.0038(3) 0.0004(3)
N1 0.0147(5) 0.0127(5) 0.0120(5) -0.0028(4) 0.0030(4) 0.0000(4)
N2 0.0135(5) 0.0108(4) 0.0127(5) -0.0002(4) 0.0020(4) 0.0006(4)
N3 0.0154(5) 0.0106(4) 0.0112(5) 0.0000(4) 0.0039(4) -0.0009(4)
N4 0.0127(4) 0.0094(4) 0.0094(4) -0.0003(3) 0.0018(3) 0.0000(3)
N5 0.0197(5) 0.0143(5) 0.0098(5) -0.0010(4) 0.0046(4) -0.0009(4)
C1 0.0188(6) 0.0188(6) 0.0193(6) -0.0019(5) 0.0023(5) -0.0002(5)
C2 0.0160(6) 0.0269(7) 0.0259(7) 0.0013(5) -0.0014(5) -0.0030(6)
C3 0.0165(6) 0.0337(8) 0.0237(7) -0.0067(5) 0.0063(5) -0.0097(6)
C4 0.0233(7) 0.0312(7) 0.0192(7) -0.0125(6) 0.0063(5) -0.0019(5)
C5 0.0203(6) 0.0221(6) 0.0155(6) -0.0047(5) 0.0026(5) 0.0016(5)
C6 0.0150(5) 0.0155(5) 0.0138(5) -0.0019(4) 0.0038(4) -0.0025(4)
C7 0.0153(5) 0.0105(5) 0.0132(5) -0.0002(4) 0.0034(4) -0.0018(4)
C8 0.0130(5) 0.0100(5) 0.0143(5) 0.0006(4) 0.0024(4) -0.0006(4)
C9 0.0106(5) 0.0097(5) 0.0121(5) 0.0004(4) 0.0016(4) 0.0015(4)
C10 0.0114(5) 0.0112(5) 0.0114(5) 0.0007(4) 0.0019(4) -0.0001(4)
C11 0.0182(7) 0.0538(11) 0.0405(10) -0.0117(7) 0.0099(7) -0.0131(8)

loop_
_atom_type_symbol
_atom_type_description
_atom_type_scat_dispersion_real
_atom_type_scat_dispersion_imag
_atom_type_scat_source
C C 0.0033 0.0016 'International Tables Vol C Tables 4.2.6.8 and 6.1.1.4'
H H 0.0000 0.0000 'International Tables Vol C Tables 4.2.6.8 and 6.1.1.4'
N N 0.0061 0.0033 'International Tables Vol C Tables 4.2.6.8 and 6.1.1.4'
O O 0.0106 0.0060 'International Tables Vol C Tables 4.2.6.8 and 6.1.1.4'
S S 0.1246 0.1234 'International Tables Vol C Tables 4.2.6.8 and 6.1.1.4'

loop_
_geom_angle_atom_site_label_1
_geom_angle_atom_site_label_2
_geom_angle_atom_site_label_3
_geom_angle_site_symmetry_1
_geom_angle_site_symmetry_3
_geom_angle
_geom_angle_publ_flag
C7 N1 C8 . . 122.19(10) ?
C7 N1 H1N1 . . 119.9(12) ?
C8 N1 H1N1 . . 116.3(12) ?
C9 N2 N3 . . 103.97(9) ?
C10 N3 N2 . . 113.57(10) ?
C10 N3 H1N3 . . 126.8(14) ?
N2 N3 H1N3 . . 119.4(14) ?
C10 N4 C9 . . 108.24(10) ?
C10 N4 N5 . . 122.18(10) ?
C9 N4 N5 . . 129.57(10) ?
N4 N5 H1N5 . . 106.3(12) ?
N4 N5 H2N5 . . 106.4(11) ?
H1N5 N5 H2N5 . . 110.9(17) ?
C2 C1 C6 . . 120.09(13) ?
C2 C1 H1A . . 120.0 ?
C6 C1 H1A . . 120.0 ?
C1 C2 C3 . . 121.12(14) ?
C1 C2 H2A . . 119.4 ?
C3 C2 H2A . . 119.4 ?
C2 C3 C4 . . 118.42(13) ?
C2 C3 C11 . . 120.65(15) ?
C4 C3 C11 . . 120.93(15) ?
C3 C4 C5 . . 121.10(13) ?
C3 C4 H4A . . 119.4 ?
C5 C4 H4A . . 119.4 ?
C4 C5 C6 . . 119.90(13) ?
C4 C5 H5A . . 120.0 ?
C6 C5 H5A . . 120.0 ?
C1 C6 C5 . . 119.31(12) ?
C1 C6 C7 . . 117.83(11) ?
C5 C6 C7 . . 122.85(12) ?
O1 C7 N1 . . 122.72(11) ?
O1 C7 C6 . . 121.40(11) ?
N1 C7 C6 . . 115.87(10) ?
N1 C8 C9 . . 110.91(9) ?
N1 C8 H8A . . 109.5 ?
C9 C8 H8A . . 109.5 ?
N1 C8 H8B . . 109.5 ?
C9 C8 H8B . . 109.5 ?
H8A C8 H8B . . 108.0 ?
N2 C9 N4 . . 110.76(10) ?
N2 C9 C8 . . 124.43(10) ?
N4 C9 C8 . . 124.61(10) ?
N3 C10 N4 . . 103.45(10) ?
N3 C10 S1 . . 129.53(9) ?
N4 C10 S1 . . 126.98(9) ?
C3 C11 H11A . . 109.5 ?
C3 C11 H11B . . 109.5 ?
H11A C11 H11B . . 109.5 ?
C3 C11 H11C . . 109.5 ?
H11A C11 H11C . . 109.5 ?
H11B C11 H11C . . 109.5 ?

loop_
_geom_bond_atom_site_label_1
_geom_bond_atom_site_label_2
_geom_bond_site_symmetry_2
_geom_bond_distance
_geom_bond_publ_flag
S1 C10 . 1.6860(12) ?
O1 C7 . 1.2409(15) ?
N1 C7 . 1.3469(16) ?
N1 C8 . 1.4587(15) ?
N1 H1N1 . 0.843(18) ?
N2 C9 . 1.3040(15) ?
N2 N3 . 1.3761(14) ?
N3 C10 . 1.3375(15) ?
N3 H1N3 . 0.85(2) ?
N4 C10 . 1.3695(15) ?
N4 C9 . 1.3780(14) ?
N4 N5 . 1.4028(14) ?
N5 H1N5 . 0.84(2) ?
N5 H2N5 . 0.880(17) ?
C1 C2 . 1.3885(19) ?
C1 C6 . 1.3938(18) ?
C1 H1A . 0.9300 ?
C2 C3 . 1.390(2) ?
C2 H2A . 0.9300 ?
C3 C4 . 1.391(2) ?
C3 C11 . 1.510(2) ?
C4 C5 . 1.3919(19) ?
C4 H4A . 0.9300 ?
C5 C6 . 1.3942(18) ?
C5 H5A . 0.9300 ?
C6 C7 . 1.4974(17) ?
C8 C9 . 1.4975(16) ?
C8 H8A . 0.9700 ?
C8 H8B . 0.9700 ?
C11 H11A . 0.9600 ?
C11 H11B . 0.9600 ?
C11 H11C . 0.9600 ?

loop_
_geom_hbond_atom_site_label_D
_geom_hbond_atom_site_label_H
_geom_hbond_atom_site_label_A
_geom_hbond_site_symmetry_A
_geom_hbond_distance_DH
_geom_hbond_distance_HA
_geom_hbond_distance_DA
_geom_hbond_angle_DHA
_geom_hbond_publ_flag
N1 H1N1 O1 4_585 0.841(18) 2.187(17) 2.9824(14) 157.7(17) yes
N3 H1N3 S1 4_575 0.851(19) 2.524(19) 3.2168(11) 139.2(15) yes
N3 H1N3 N5 4_575 0.851(19) 2.276(18) 2.9738(15) 139.3(16) yes
N5 H1N5 O1 . 0.843(19) 2.169(18) 2.9587(15) 155.9(16) yes
N5 H2N5 S1 2_556 0.880(18) 2.666(18) 3.5381(12) 171.2(14) yes
C8 H8A S1 1_565 0.97 2.87 3.4456(12) 119 yes

loop_
_geom_torsion_atom_site_label_1
_geom_torsion_atom_site_label_2
_geom_torsion_atom_site_label_3
_geom_torsion_atom_site_label_4
_geom_torsion_site_symmetry_1
_geom_torsion_site_symmetry_2
_geom_torsion_site_symmetry_3
_geom_torsion_site_symmetry_4
_geom_torsion
_geom_torsion_publ_flag
C9 N2 N3 C10 . . . . -0.49(13) ?
C6 C1 C2 C3 . . . . 0.5(2) ?
C1 C2 C3 C4 . . . . 1.7(2) ?
C1 C2 C3 C11 . . . . -178.05(14) ?
C2 C3 C4 C5 . . . . -2.4(2) ?
C11 C3 C4 C5 . . . . 177.38(14) ?
C3 C4 C5 C6 . . . . 0.8(2) ?
C2 C1 C6 C5 . . . . -2.1(2) ?
C2 C1 C6 C7 . . . . 177.06(12) ?
C4 C5 C6 C1 . . . . 1.5(2) ?
C4 C5 C6 C7 . . . . -177.69(12) ?
C8 N1 C7 O1 . . . . 0.08(18) ?
C8 N1 C7 C6 . . . . 178.70(10) ?
C1 C6 C7 O1 . . . . 25.05(17) ?
C5 C6 C7 O1 . . . . -155.80(13) ?
C1 C6 C7 N1 . . . . -153.59(12) ?
C5 C6 C7 N1 . . . . 25.57(17) ?
C7 N1 C8 C9 . . . . -84.82(13) ?
N3 N2 C9 N4 . . . . -0.06(12) ?
N3 N2 C9 C8 . . . . 175.06(10) ?
C10 N4 C9 N2 . . . . 0.57(13) ?
N5 N4 C9 N2 . . . . -177.73(11) ?
C10 N4 C9 C8 . . . . -174.55(11) ?
N5 N4 C9 C8 . . . . 7.15(19) ?
N1 C8 C9 N2 . . . . -82.22(14) ?
N1 C8 C9 N4 . . . . 92.24(13) ?
N2 N3 C10 N4 . . . . 0.81(13) ?
N2 N3 C10 S1 . . . . -177.08(9) ?
C9 N4 C10 N3 . . . . -0.81(12) ?
N5 N4 C10 N3 . . . . 177.64(10) ?
C9 N4 C10 S1 . . . . 177.16(9) ?
N5 N4 C10 S1 . . . . -4.39(17) ?

loop_
_cod_related_entry_id
_cod_related_entry_database
_cod_related_entry_code
1 ChemSpider 30656235
